data_1524368
loop_
_publ_author_name
'Fleet, M.'
'Liu, X'

_publ_section_title
;
 High-pressure rare earth silicates: lanthanum silicate with barium
 phosphate structure, holmium silicate apatite, and lutetium disilicate
 type X
;
_journal_name_full 'Journal of Solid State Chemistry'
_journal_page_first 3275
_journal_page_last 3283
_journal_volume 178
_journal_year 2005
_chemical_formula_sum 'La6.348 O8 Si2'
_chemical_name_systematic 'La2.67 (Si O4)2'
_space_group_IT_number 12
_symmetry_space_group_name_Hall '-C 2y'
_symmetry_space_group_name_H-M 'C 1 2/m 1'
_cell_angle_alpha 90
_cell_angle_beta 115.71
_cell_angle_gamma 90
_cell_formula_units_Z 2
_cell_length_a 9.419
_cell_length_b 5.445
_cell_length_c 7.214
_cell_volume 333.353
_citation_journal_id_ASTM JSSCBI
_cod_data_source_file Fleet_JSSCBI_2005_91.cif
_cod_data_source_block La6.348O8Si2
_cod_original_cell_volume 333.3529
_cod_database_code 1524368

loop_
_symmetry_equiv_pos_as_xyz
x,y,z
-x,y,-z
-x,-y,-z
x,-y,z
x+1/2,y+1/2,z
-x+1/2,y+1/2,-z
-x+1/2,-y+1/2,-z
x+1/2,-y+1/2,z

loop_
_atom_site_label
_atom_site_type_symbol
_atom_site_fract_x
_atom_site_fract_y
_atom_site_fract_z
_atom_site_occupancy
_atom_site_U_iso_or_equiv
O1 O-2 0.3219 0 0.964 1 0.0
La3 La+3 0.1667 0 0.6057 0.24 0.0
O2 O-2 0.2708 0 0.295 1 0.0
Si1 Si+4 0.4055 0 0.2158 1 0.0
O3 O-2 0.9865 0.257 0.7038 1 0.0
La2 La+3 0.2165 0.05 0.6021 0.511 0.0
La1 La+3 0.0204 0.0358 0 0.956 0.0
